data_4349109
loop_
_publ_author_name
'Ding, You-Song'
'Han, Tian'
'Hu, Yue-Qiao'
'Xu, Minwei'
'Yang, Sen'
'Zheng, Yan-Zhen'

_publ_section_title
;
 Syntheses, structures and magnetic properties of a series of mono- and
 di-nuclear dysprosium(iii)-crown-ether complexes: effects of a weak
 ligand-field and flexible cyclic coordination modes
;
_journal_issue 6
_journal_name_full 'Inorganic Chemistry Frontiers'
_journal_page_first 798
_journal_paper_doi 10.1039/C5QI00308C
_journal_volume 3
_journal_year 2016
_chemical_formula_sum 'C18 H35 Cl3 Dy N O20'
_chemical_formula_weight 854.32
_space_group_IT_number 96
_space_group_name_Hall 'P 4nw 2abw'
_space_group_name_H-M_alt 'P 43 21 2'
_symmetry_cell_setting tetragonal
_symmetry_space_group_name_H-M 'P 43 21 2'
_atom_sites_solution_hydrogens geom
_atom_sites_solution_primary direct
_atom_sites_solution_secondary difmap
_audit_creation_method SHELXL-97
_audit_update_record
;
2015-12-10 deposited with the CCDC.
2016-03-04 downloaded from the CCDC.
;
_cell_angle_alpha 90.00
_cell_angle_beta 90.00
_cell_angle_gamma 90.00
_cell_formula_units_Z 4
_cell_length_a 10.5373(7)
_cell_length_b 10.5373(7)
_cell_length_c 26.5599(18)
_cell_measurement_reflns_used 0.85
_cell_measurement_temperature 150(2)
_cell_measurement_theta_max 26
_cell_measurement_theta_min 2.08
_cell_volume 2949.1(3)
_computing_structure_refinement 'SHELXL-97 (Sheldrick, 1997)'
_computing_structure_solution 'SHELXS-97 (Sheldrick, 1990)'
_diffrn_ambient_temperature 150(2)
_diffrn_measured_fraction_theta_full 0.999
_diffrn_measured_fraction_theta_max 0.999
_diffrn_measurement_device_type 'CCD area detector'
_diffrn_measurement_method 'phi and omega scans'
_diffrn_radiation_monochromator graphite
_diffrn_radiation_source 'fine-focus sealed tube'
_diffrn_radiation_type MoK\a
_diffrn_radiation_wavelength 0.71073
_diffrn_reflns_av_R_equivalents 0.0906
_diffrn_reflns_av_sigmaI/netI 0.0467
_diffrn_reflns_limit_h_max 12
_diffrn_reflns_limit_h_min -12
_diffrn_reflns_limit_k_max 12
_diffrn_reflns_limit_k_min -12
_diffrn_reflns_limit_l_max 32
_diffrn_reflns_limit_l_min -32
_diffrn_reflns_number 24207
_diffrn_reflns_theta_full 26.00
_diffrn_reflns_theta_max 26.00
_diffrn_reflns_theta_min 2.08
_exptl_absorpt_coefficient_mu 2.893
_exptl_absorpt_correction_T_max 0.7746
_exptl_absorpt_correction_T_min 0.6943
_exptl_absorpt_correction_type multi-scan
_exptl_crystal_colour colorless
_exptl_crystal_density_diffrn 1.924
_exptl_crystal_density_method 'not measured'
_exptl_crystal_description BLOCK
_exptl_crystal_F_000 1708
_exptl_crystal_size_max 0.14
_exptl_crystal_size_mid 0.12
_exptl_crystal_size_min 0.09
_refine_diff_density_max 2.830
_refine_diff_density_min -2.137
_refine_diff_density_rms 0.251
_refine_ls_abs_structure_details 'Flack H D (1983), Acta Cryst. A39, 876-881'
_refine_ls_abs_structure_Flack 0.90(6)
_refine_ls_extinction_method none
_refine_ls_goodness_of_fit_ref 1.125
_refine_ls_hydrogen_treatment mixed
_refine_ls_matrix_type full
_refine_ls_number_parameters 199
_refine_ls_number_reflns 2893
_refine_ls_number_restraints 66
_refine_ls_restrained_S_all 1.140
_refine_ls_R_factor_all 0.0827
_refine_ls_R_factor_gt 0.0747
_refine_ls_shift/su_max 0.037
_refine_ls_shift/su_mean 0.001
_refine_ls_structure_factor_coef Fsqd
_refine_ls_weighting_details 'calc w=1/[\s^2^(Fo^2^)+(0.0673P)^2^+69.9378P] where P=(Fo^2^+2Fc^2^)/3'
_refine_ls_weighting_scheme calc
_refine_ls_wR_factor_gt 0.1877
_refine_ls_wR_factor_ref 0.1932
_reflns_number_gt 2607
_reflns_number_total 2893
_reflns_threshold_expression >2sigma(I)
_cod_data_source_file c5qi00308c2.cif
_cod_data_source_block 1
_cod_original_sg_symbol_H-M P43212
_cod_database_code 4349109

loop_
_symmetry_equiv_pos_as_xyz
'x, y, z'
'-y+1/2, x+1/2, z+3/4'
'-x, -y, z+1/2'
'y+1/2, -x+1/2, z+1/4'
'x+1/2, -y+1/2, -z+1/4'
'y, x, -z'
'-x+1/2, y+1/2, -z+3/4'
'-y, -x, -z+1/2'

loop_
_atom_site_label
_atom_site_type_symbol
_atom_site_fract_x
_atom_site_fract_y
_atom_site_fract_z
_atom_site_U_iso_or_equiv
_atom_site_adp_type
_atom_site_occupancy
_atom_site_symmetry_multiplicity
_atom_site_calc_flag
_atom_site_refinement_flags
Dy1 Dy 0.50991(5) 0.49009(5) 0.2500 0.0187(3) Uani 1 2 d S
N1 N 0.6689(12) 0.3311(12) 0.2500 0.047(5) Uani 1 2 d S
O1 O 0.6157(11) 0.4600(11) 0.0068(4) 0.041(3) Uani 1 1 d .
O3 O 0.6401(15) 0.6657(14) 0.0446(4) 0.064(4) Uani 1 1 d .
O5 O 0.0002(17) 0.356(2) 0.1502(7) 0.102(7) Uani 1 1 d .
O6 O -0.0189(17) 0.4350(14) 0.0731(6) 0.084(6) Uani 1 1 d .
O7 O 0.1742(17) 0.3663(17) 0.1040(7) 0.089(6) Uani 1 1 d .
O8 O 0.0847(19) 0.5592(19) 0.1316(7) 0.090(6) Uani 1 1 d U
O13 O 0.3418(11) 0.5740(12) 0.3010(4) 0.046(3) Uani 1 1 d .
O14 O 0.3054(9) 0.4217(10) 0.2231(3) 0.027(2) Uani 1 1 d .
O15 O 0.4281(11) 0.2954(10) 0.2901(4) 0.032(2) Uani 1 1 d .
O16 O 0.5538(9) 0.4751(10) 0.3387(3) 0.035(2) Uani 1 1 d U
Cl1 Cl 0.5968(3) 0.5968(3) 0.0000 0.0395(14) Uani 1 2 d S
Cl2 Cl 0.0674(5) 0.4350(5) 0.11136(15) 0.0458(11) Uani 1 1 d .
C1 C 0.216(3) 0.567(3) 0.2772(12) 0.091(8) Uani 1 1 d U
H1A H 0.1520 0.5588 0.3043 0.109 Uiso 1 1 calc R
H1B H 0.2001 0.6487 0.2601 0.109 Uiso 1 1 calc R
C2 C 0.196(2) 0.480(2) 0.2462(9) 0.073(6) Uani 1 1 d U
H2A H 0.1420 0.5152 0.2190 0.087 Uiso 1 1 calc R
H2B H 0.1468 0.4132 0.2633 0.087 Uiso 1 1 calc R
C3 C 0.2998(16) 0.2821(15) 0.2192(5) 0.035(3) Uani 1 1 d U
H3A H 0.3606 0.2523 0.1933 0.042 Uiso 1 1 calc R
H3B H 0.2135 0.2553 0.2089 0.042 Uiso 1 1 calc R
C4 C 0.3326(19) 0.2250(16) 0.2695(6) 0.041(4) Uani 1 1 d .
H4A H 0.2574 0.2261 0.2919 0.049 Uiso 1 1 calc R
H4B H 0.3604 0.1359 0.2652 0.049 Uiso 1 1 calc R
C5 C 0.4465(16) 0.2737(17) 0.3443(6) 0.038(4) Uani 1 1 d U
H5A H 0.3733 0.3071 0.3635 0.046 Uiso 1 1 calc R
H5B H 0.4545 0.1818 0.3512 0.046 Uiso 1 1 calc R
C6 C 0.5611(18) 0.339(2) 0.3587(6) 0.047(4) Uani 1 1 d U
H6A H 0.6359 0.2953 0.3443 0.057 Uiso 1 1 calc R
H6B H 0.5695 0.3397 0.3958 0.057 Uiso 1 1 calc R
C7 C 0.4881(17) 0.5656(16) 0.3698(5) 0.045(4) Uani 1 1 d U
H7A H 0.5294 0.6496 0.3663 0.054 Uiso 1 1 calc R
H7B H 0.4948 0.5392 0.4054 0.054 Uiso 1 1 calc R
C8 C 0.355(2) 0.577(2) 0.3562(7) 0.060(5) Uani 1 1 d U
H8A H 0.3207 0.6575 0.3695 0.072 Uiso 1 1 calc R
H8B H 0.3067 0.5060 0.3713 0.072 Uiso 1 1 calc R
C17 C 0.7473(16) 0.2527(16) 0.2500 0.053(7) Uani 1 2 d S
C18 C 0.836(4) 0.164(4) 0.2500 0.143(14) Uani 1 2 d SU
H18A H 0.8852 0.1691 0.2813 0.214 Uiso 0.50 1 calc PR
H18B H 0.8927 0.1766 0.2212 0.214 Uiso 0.50 1 calc PR
H18C H 0.7962 0.0801 0.2476 0.214 Uiso 0.50 1 calc PR

loop_
_atom_site_aniso_label
_atom_site_aniso_U_11
_atom_site_aniso_U_22
_atom_site_aniso_U_33
_atom_site_aniso_U_23
_atom_site_aniso_U_13
_atom_site_aniso_U_12
Dy1 0.0254(3) 0.0254(3) 0.0051(3) 0.00156(17) 0.00156(17) 0.0005(3)
N1 0.057(8) 0.057(8) 0.028(10) 0.019(8) 0.019(8) 0.016(10)
O1 0.058(7) 0.044(6) 0.022(5) -0.004(5) 0.004(5) 0.001(5)
O3 0.106(12) 0.080(11) 0.005(5) -0.004(5) -0.007(6) -0.034(8)
O5 0.071(13) 0.145(17) 0.091(13) 0.032(12) 0.008(10) -0.054(12)
O6 0.108(13) 0.071(9) 0.073(10) -0.003(8) -0.075(10) -0.007(9)
O7 0.079(12) 0.081(12) 0.107(14) -0.044(11) -0.044(11) 0.014(10)
O8 0.088(9) 0.088(9) 0.094(9) -0.032(7) -0.032(8) 0.007(7)
O13 0.035(6) 0.065(8) 0.037(6) -0.030(6) 0.014(5) -0.017(6)
O14 0.027(5) 0.048(6) 0.006(4) 0.007(4) -0.003(4) -0.004(4)
O15 0.052(7) 0.033(6) 0.013(4) 0.010(4) 0.005(5) 0.000(5)
O16 0.042(5) 0.053(5) 0.011(3) 0.015(4) -0.009(3) -0.019(4)
Cl1 0.057(2) 0.057(2) 0.0052(18) -0.0089(18) 0.0089(18) -0.019(3)
Cl2 0.056(3) 0.063(3) 0.0187(16) -0.0044(18) -0.0158(19) 0.013(2)
C1 0.071(11) 0.087(11) 0.116(12) -0.022(9) 0.003(9) -0.003(8)
C2 0.063(8) 0.099(10) 0.056(9) -0.015(9) -0.006(7) -0.001(8)
C3 0.046(7) 0.045(7) 0.013(5) -0.002(5) 0.000(5) -0.009(6)
C4 0.073(13) 0.034(9) 0.017(7) -0.010(6) 0.018(8) -0.018(8)
C5 0.045(8) 0.047(7) 0.022(6) 0.020(6) 0.007(6) 0.006(6)
C6 0.044(8) 0.068(9) 0.030(7) 0.022(7) 0.001(6) 0.002(7)
C7 0.065(8) 0.051(7) 0.017(6) -0.005(5) 0.005(6) -0.018(7)
C8 0.086(10) 0.054(8) 0.039(7) -0.005(7) 0.034(7) 0.004(7)
C17 0.059(11) 0.059(11) 0.040(13) -0.002(11) -0.002(11) 0.020(13)
C18 0.142(13) 0.142(13) 0.143(17) -0.001(7) -0.001(7) 0.010(10)

loop_
_atom_type_symbol
_atom_type_description
_atom_type_scat_dispersion_real
_atom_type_scat_dispersion_imag
_atom_type_scat_source
C C 0.0033 0.0016 'International Tables Vol C Tables 4.2.6.8 and 6.1.1.4'
H H 0.0000 0.0000 'International Tables Vol C Tables 4.2.6.8 and 6.1.1.4'
Cl Cl 0.1484 0.1585 'International Tables Vol C Tables 4.2.6.8 and 6.1.1.4'
Dy Dy -0.1892 4.4098 'International Tables Vol C Tables 4.2.6.8 and 6.1.1.4'
N N 0.0061 0.0033 'International Tables Vol C Tables 4.2.6.8 and 6.1.1.4'
O O 0.0106 0.0060 'International Tables Vol C Tables 4.2.6.8 and 6.1.1.4'

loop_
_geom_angle_atom_site_label_1
_geom_angle_atom_site_label_2
_geom_angle_atom_site_label_3
_geom_angle
_geom_angle_site_symmetry_1
_geom_angle_site_symmetry_3
N1 Dy1 O14 115.2(3) . 8_665
N1 Dy1 O14 115.2(3) . .
O14 Dy1 O14 129.6(5) 8_665 .
N1 Dy1 O13 141.5(3) . 8_665
O14 Dy1 O13 67.2(3) 8_665 8_665
O14 Dy1 O13 73.8(4) . 8_665
N1 Dy1 O13 141.5(3) . .
O14 Dy1 O13 73.8(4) 8_665 .
O14 Dy1 O13 67.2(3) . .
O13 Dy1 O13 77.0(7) 8_665 .
N1 Dy1 O16 79.5(3) . 8_665
O14 Dy1 O16 116.6(3) 8_665 8_665
O14 Dy1 O16 73.0(3) . 8_665
O13 Dy1 O16 67.2(4) 8_665 8_665
O13 Dy1 O16 132.3(4) . 8_665
N1 Dy1 O16 79.5(3) . .
O14 Dy1 O16 73.0(3) 8_665 .
O14 Dy1 O16 116.6(3) . .
O13 Dy1 O16 132.3(4) 8_665 .
O13 Dy1 O16 67.2(4) . .
O16 Dy1 O16 159.0(5) 8_665 .
N1 Dy1 O15 70.1(3) . .
O14 Dy1 O15 136.7(3) 8_665 .
O14 Dy1 O15 64.0(4) . .
O13 Dy1 O15 136.8(4) 8_665 .
O13 Dy1 O15 78.7(4) . .
O16 Dy1 O15 106.6(3) 8_665 .
O16 Dy1 O15 65.8(3) . .
N1 Dy1 O15 70.1(3) . 8_665
O14 Dy1 O15 64.0(4) 8_665 8_665
O14 Dy1 O15 136.7(3) . 8_665
O13 Dy1 O15 78.7(4) 8_665 8_665
O13 Dy1 O15 136.8(4) . 8_665
O16 Dy1 O15 65.8(3) 8_665 8_665
O16 Dy1 O15 106.6(3) . 8_665
O15 Dy1 O15 140.1(5) . 8_665
C17 N1 Dy1 180.0(12) . .
C1 O13 C8 121.1(17) . .
C1 O13 Dy1 113.8(12) . .
C8 O13 Dy1 119.9(11) . .
C2 O14 C3 115.2(14) . .
C2 O14 Dy1 117.6(11) . .
C3 O14 Dy1 111.0(8) . .
C4 O15 C5 113.9(12) . .
C4 O15 Dy1 122.5(9) . .
C5 O15 Dy1 120.4(9) . .
C7 O16 C6 116.5(11) . .
C7 O16 Dy1 115.2(8) . .
C6 O16 Dy1 114.2(9) . .
O3 Cl1 O3 110.3(10) 6 .
O3 Cl1 O1 110.2(7) 6 6
O3 Cl1 O1 109.8(8) . 6
O3 Cl1 O1 109.8(8) 6 .
O3 Cl1 O1 110.2(7) . .
O1 Cl1 O1 106.4(10) 6 .
O7 Cl2 O6 116.5(11) . .
O7 Cl2 O8 116.1(11) . .
O6 Cl2 O8 111.5(10) . .
O7 Cl2 O5 101.2(13) . .
O6 Cl2 O5 101.4(11) . .
O8 Cl2 O5 108.0(13) . .
C2 C1 O13 118(2) . .
C2 C1 H1A 107.8 . .
O13 C1 H1A 107.8 . .
C2 C1 H1B 107.8 . .
O13 C1 H1B 107.8 . .
H1A C1 H1B 107.1 . .
C1 C2 O14 117(2) . .
C1 C2 H2A 107.9 . .
O14 C2 H2A 107.9 . .
C1 C2 H2B 107.9 . .
O14 C2 H2B 107.9 . .
H2A C2 H2B 107.2 . .
O14 C3 C4 109.1(11) . .
O14 C3 H3A 109.9 . .
C4 C3 H3A 109.9 . .
O14 C3 H3B 109.9 . .
C4 C3 H3B 109.9 . .
H3A C3 H3B 108.3 . .
O15 C4 C3 107.9(12) . .
O15 C4 H4A 110.1 . .
C3 C4 H4A 110.1 . .
O15 C4 H4B 110.1 . .
C3 C4 H4B 110.1 . .
H4A C4 H4B 108.4 . .
C6 C5 O15 107.2(13) . .
C6 C5 H5A 110.3 . .
O15 C5 H5A 110.3 . .
C6 C5 H5B 110.3 . .
O15 C5 H5B 110.3 . .
H5A C5 H5B 108.5 . .
C5 C6 O16 108.3(13) . .
C5 C6 H6A 110.0 . .
O16 C6 H6A 110.0 . .
C5 C6 H6B 110.0 . .
O16 C6 H6B 110.0 . .
H6A C6 H6B 108.4 . .
O16 C7 C8 112.1(13) . .
O16 C7 H7A 109.2 . .
C8 C7 H7A 109.2 . .
O16 C7 H7B 109.2 . .
C8 C7 H7B 109.2 . .
H7A C7 H7B 107.9 . .
C7 C8 O13 109.8(14) . .
C7 C8 H8A 109.7 . .
O13 C8 H8A 109.7 . .
C7 C8 H8B 109.7 . .
O13 C8 H8B 109.7 . .
H8A C8 H8B 108.2 . .
N1 C17 C18 179.999(3) . .
C17 C18 H18A 109.5 . .
C17 C18 H18B 109.5 . .
H18A C18 H18B 109.5 . .
C17 C18 H18C 109.5 . .
H18A C18 H18C 109.5 . .
H18B C18 H18C 109.5 . .

loop_
_geom_bond_atom_site_label_1
_geom_bond_atom_site_label_2
_geom_bond_distance
_geom_bond_site_symmetry_2
Dy1 N1 2.369(18) .
Dy1 O14 2.383(10) 8_665
Dy1 O14 2.383(10) .
Dy1 O13 2.399(11) 8_665
Dy1 O13 2.399(11) .
Dy1 O16 2.406(8) 8_665
Dy1 O16 2.406(8) .
Dy1 O15 2.467(10) .
Dy1 O15 2.467(10) 8_665
N1 C17 1.17(3) .
O1 Cl1 1.467(12) .
O3 Cl1 1.461(10) .
O5 Cl2 1.503(16) .
O6 Cl2 1.364(12) .
O7 Cl2 1.352(18) .
O8 Cl2 1.427(18) .
O13 C1 1.47(3) .
O13 C8 1.47(2) .
O14 C2 1.44(2) .
O14 C3 1.476(18) .
O15 C4 1.36(2) .
O15 C5 1.469(16) .
O16 C7 1.439(19) .
O16 C6 1.53(2) .
Cl1 O3 1.461(10) 6
Cl1 O1 1.467(12) 6
C1 C2 1.25(3) .
C1 H1A 0.9900 .
C1 H1B 0.9900 .
C2 H2A 0.9900 .
C2 H2B 0.9900 .
C3 C4 1.51(2) .
C3 H3A 0.9900 .
C3 H3B 0.9900 .
C4 H4A 0.9900 .
C4 H4B 0.9900 .
C5 C6 1.44(3) .
C5 H5A 0.9900 .
C5 H5B 0.9900 .
C6 H6A 0.9900 .
C6 H6B 0.9900 .
C7 C8 1.45(3) .
C7 H7A 0.9900 .
C7 H7B 0.9900 .
C8 H8A 0.9900 .
C8 H8B 0.9900 .
C17 C18 1.32(6) .
C18 H18A 0.9801 .
C18 H18B 0.9801 .
C18 H18C 0.9801 .

loop_
_geom_torsion_atom_site_label_1
_geom_torsion_atom_site_label_2
_geom_torsion_atom_site_label_3
_geom_torsion_atom_site_label_4
_geom_torsion
_geom_torsion_site_symmetry_1
O14 Dy1 N1 C17 160.6(2) 8_665
O14 Dy1 N1 C17 -19.4(2) .
O13 Dy1 N1 C17 -114.8(4) 8_665
O13 Dy1 N1 C17 65.2(4) .
O16 Dy1 N1 C17 -84.8(2) 8_665
O16 Dy1 N1 C17 95.2(2) .
O15 Dy1 N1 C17 27.3(3) .
O15 Dy1 N1 C17 -152.7(3) 8_665
N1 Dy1 O13 C1 -120.0(15) .
O14 Dy1 O13 C1 129.7(16) 8_665
O14 Dy1 O13 C1 -17.7(16) .
O13 Dy1 O13 C1 60.0(15) 8_665
O16 Dy1 O13 C1 18.2(18) 8_665
O16 Dy1 O13 C1 -152.3(17) .
O15 Dy1 O13 C1 -84.0(16) .
O15 Dy1 O13 C1 117.3(15) 8_665
N1 Dy1 O13 C8 34.7(15) .
O14 Dy1 O13 C8 -75.6(13) 8_665
O14 Dy1 O13 C8 137.0(14) .
O13 Dy1 O13 C8 -145.3(15) 8_665
O16 Dy1 O13 C8 172.9(12) 8_665
O16 Dy1 O13 C8 2.4(12) .
O15 Dy1 O13 C8 70.6(13) .
O15 Dy1 O13 C8 -88.0(14) 8_665
N1 Dy1 O14 C2 146.6(13) .
O14 Dy1 O14 C2 -33.4(13) 8_665
O13 Dy1 O14 C2 -73.6(13) 8_665
O13 Dy1 O14 C2 8.8(13) .
O16 Dy1 O14 C2 -144.2(13) 8_665
O16 Dy1 O14 C2 56.0(14) .
O15 Dy1 O14 C2 97.0(13) .
O15 Dy1 O14 C2 -126.3(13) 8_665
N1 Dy1 O14 C3 10.9(8) .
O14 Dy1 O14 C3 -169.1(8) 8_665
O13 Dy1 O14 C3 150.7(8) 8_665
O13 Dy1 O14 C3 -126.9(8) .
O16 Dy1 O14 C3 80.1(8) 8_665
O16 Dy1 O14 C3 -79.7(8) .
O15 Dy1 O14 C3 -38.7(7) .
O15 Dy1 O14 C3 98.1(8) 8_665
N1 Dy1 O15 C4 -113.8(12) .
O14 Dy1 O15 C4 140.2(11) 8_665
O14 Dy1 O15 C4 19.1(11) .
O13 Dy1 O15 C4 32.3(14) 8_665
O13 Dy1 O15 C4 89.1(12) .
O16 Dy1 O15 C4 -41.9(12) 8_665
O16 Dy1 O15 C4 159.1(13) .
O15 Dy1 O15 C4 -113.8(12) 8_665
N1 Dy1 O15 C5 87.8(10) .
O14 Dy1 O15 C5 -18.2(13) 8_665
O14 Dy1 O15 C5 -139.3(11) .
O13 Dy1 O15 C5 -126.1(11) 8_665
O13 Dy1 O15 C5 -69.3(10) .
O16 Dy1 O15 C5 159.7(10) 8_665
O16 Dy1 O15 C5 0.7(10) .
O15 Dy1 O15 C5 87.8(10) 8_665
N1 Dy1 O16 C7 175.2(9) .
O14 Dy1 O16 C7 54.6(9) 8_665
O14 Dy1 O16 C7 -71.7(10) .
O13 Dy1 O16 C7 20.1(11) 8_665
O13 Dy1 O16 C7 -24.6(9) .
O16 Dy1 O16 C7 175.2(9) 8_665
O15 Dy1 O16 C7 -112.1(10) .
O15 Dy1 O16 C7 109.9(9) 8_665
N1 Dy1 O16 C6 -46.0(9) .
O14 Dy1 O16 C6 -166.7(10) 8_665
O14 Dy1 O16 C6 67.0(10) .
O13 Dy1 O16 C6 158.9(9) 8_665
O13 Dy1 O16 C6 114.2(10) .
O16 Dy1 O16 C6 -46.0(9) 8_665
O15 Dy1 O16 C6 26.7(9) .
O15 Dy1 O16 C6 -111.4(10) 8_665
C8 O13 C1 C2 -126(3) .
Dy1 O13 C1 C2 28(4) .
O13 C1 C2 O14 -21(4) .
C3 O14 C2 C1 137(3) .
Dy1 O14 C2 C1 3(3) .
C2 O14 C3 C4 -79.0(17) .
Dy1 O14 C3 C4 57.8(13) .
C5 O15 C4 C3 164.1(13) .
Dy1 O15 C4 C3 4.5(18) .
O14 C3 C4 O15 -38.9(17) .
C4 O15 C5 C6 171.5(15) .
Dy1 O15 C5 C6 -28.4(17) .
O15 C5 C6 O16 49.9(17) .
C7 O16 C6 C5 85.0(16) .
Dy1 O16 C6 C5 -53.2(15) .
C6 O16 C7 C8 -92.9(16) .
Dy1 O16 C7 C8 44.9(16) .
O16 C7 C8 O13 -40(2) .
C1 O13 C8 C7 171.9(19) .
Dy1 O13 C8 C7 19(2) .
Dy1 N1 C17 C18 0.0 .
